data_1548963
loop_
_publ_author_name
'Keller, Sarah'
'Prescimone, Alessandro'
'Constable, Edwin C.'
'Housecroft, Catherine E.'

_publ_section_title
;
 Copper(i) and silver(i) complexes of
 9,9-dimethyl-4,5-bis(di-tert-butylphosphino)xanthene: photophysical
 properties and structural rigidity under pressure.
;
_journal_issue 4
_journal_name_full
'Photochemical &amp; photobiological sciences : Official journal of the European Photochemistry Association and the European Society for Photobiology'
_journal_page_first 375
_journal_page_last 385
_journal_paper_doi 10.1039/c7pp00432j
_journal_volume 17
_journal_year 2018
_chemical_compound_source 'Sarah Keller'
_chemical_formula_moiety 'C41 H56 Cu1 F6 N2 O1 P3'
_chemical_formula_sum 'C41 H56 Cu F6 N2 O P3'
_chemical_formula_weight 863.36
_space_group_IT_number 14
_space_group_name_Hall '-P 2ybc'
_space_group_name_H-M_alt 'P 1 21/c 1'
_symmetry_cell_setting monoclinic
_symmetry_space_group_name_Hall '-P 2ybc'
_symmetry_space_group_name_H-M 'P 1 21/c 1'
_atom_sites_solution_hydrogens difmap
_atom_sites_solution_primary other
_audit_creation_date 2017-10-17
_audit_creation_method CRYSTALS_ver_14.61_build_6236
_audit_update_record
;
2017-11-03 deposited with the CCDC.
2018-01-21 downloaded from the CCDC.
;
_cell_angle_alpha 90
_cell_angle_beta 98.94(2)
_cell_angle_gamma 90
_cell_formula_units_Z 4
_cell_length_a 11.892(8)
_cell_length_b 14.6820(8)
_cell_length_c 21.9164(18)
_cell_measurement_reflns_used 3302
_cell_measurement_temperature 293
_cell_measurement_theta_max 17.6710
_cell_measurement_theta_min 1.5990
_cell_volume 3780(3)
_computing_cell_refinement 'CrysAlisPro 1.171.38.41k (Rigaku OD, 2015)'
_computing_data_collection 'CrysAlisPro 1.171.38.41k (Rigaku OD, 2015)'
_computing_data_reduction 'CrysAlisPro 1.171.38.41k (Rigaku OD, 2015)'
_computing_molecular_graphics 'CAMERON (Watkin et al., 1996)'
_computing_publication_material 'CRYSTALS (Betteridge et al., 2003)'
_computing_structure_refinement 'CRYSTALS (Betteridge et al., 2003)'
_computing_structure_solution 'form 3kbar structure'
_diffrn_ambient_pressure 1200000
_diffrn_ambient_temperature 293
_diffrn_measured_fraction_theta_full 0.401
_diffrn_measured_fraction_theta_max 0.375
_diffrn_measurement_device 'Newport IS4CCD (4 circle)'
_diffrn_measurement_device_type 'Pilatus 300K'
_diffrn_measurement_method
;
omega rotation with 0.4 degree frames'_diffrn_detector_area_resol_mean
;
_diffrn_measurement_specimen_support 'MiTeGen loop'
_diffrn_radiation_monochromator 'double crystal Silicon 111'
_diffrn_radiation_probe x-ray
_diffrn_radiation_source 'Diamond Light Source Beamline I19'
_diffrn_radiation_type Synchrotron
_diffrn_radiation_wavelength 0.48590
_diffrn_reflns_av_R_equivalents 0.095
_diffrn_reflns_limit_h_max 6
_diffrn_reflns_limit_h_min -6
_diffrn_reflns_limit_k_max 18
_diffrn_reflns_limit_k_min -18
_diffrn_reflns_limit_l_max 25
_diffrn_reflns_limit_l_min -25
_diffrn_reflns_number 15269
_diffrn_reflns_theta_full 13.259
_diffrn_reflns_theta_max 17.678
_diffrn_reflns_theta_min 1.598
_diffrn_standards_number 0
_exptl_absorpt_coefficient_mu 0.772
_exptl_absorpt_correction_T_max 1.00000
_exptl_absorpt_correction_T_min 0.41824
_exptl_absorpt_correction_type multi-scan
_exptl_absorpt_process_details
;
CrysAlisPro 1.171.38.41k (Rigaku Oxford Diffraction, 2015)
Empirical absorption correction using spherical harmonics,
 implemented in SCALE3 ABSPACK scaling algorithm.
;
_exptl_crystal_colour yellow
_exptl_crystal_density_diffrn 1.517
_exptl_crystal_density_method 'not measured'
_exptl_crystal_description block
_exptl_crystal_F_000 1808
_exptl_crystal_recrystallization_method
; 
DCM /Et2O 
;
_exptl_crystal_size_max 0.050
_exptl_crystal_size_mid 0.050
_exptl_crystal_size_min 0.040
_refine_diff_density_max 0.79
_refine_diff_density_min -0.67
_refine_ls_extinction_method None
_refine_ls_goodness_of_fit_ref 1.1536
_refine_ls_hydrogen_treatment mixed
_refine_ls_matrix_type full
_refine_ls_number_parameters 439
_refine_ls_number_reflns 2899
_refine_ls_number_restraints 552
_refine_ls_R_factor_all 0.1145
_refine_ls_R_factor_gt 0.0834
_refine_ls_shift/su_max 0.0003032
_refine_ls_shift/su_mean 0.0000171
_refine_ls_structure_factor_coef Fsqd
_refine_ls_weighting_details
;
 Method, part 1, Chebychev polynomial, (Watkin, 1994, Prince, 1982) 
 [weight] = 1.0/[A~0~*T~0~(x)+A~1~*T~1~(x) ... +A~n-1~]*T~n-1~(x)] 
 where A~i~ are the Chebychev coefficients listed below and x= Fcalc/Fmax 
 Method = Robust Weighting (Prince, 1982) 
 W = [weight] * [1-(deltaF/6*sigmaF)^2^]^2^ 
 A~i~ are: 
 251. 315. 102. 
;
_refine_ls_weighting_scheme calc
_refine_ls_wR_factor_all 0.1294
_refine_ls_wR_factor_gt 0.1126
_refine_ls_wR_factor_ref 0.1294
_reflns_limit_h_max 6
_reflns_limit_h_min -5
_reflns_limit_k_max 18
_reflns_limit_k_min 0
_reflns_limit_l_max 25
_reflns_limit_l_min 0
_reflns_number_gt 2007
_reflns_number_total 2899
_reflns_threshold_expression I>2.0\s(I)
_oxford_diffrn_Wilson_B_factor 0.00
_oxford_diffrn_Wilson_scale 0.00
_oxford_refine_ls_r_factor_ref 0.1145
_oxford_refine_ls_scale 1.225(6)
_oxford_reflns_number_all 2899
_oxford_reflns_threshold_expression_ref I>-3.0\s(I)
_oxford_structure_analysis_title 'SK122re_2_ in P2(1)/c'
_cod_data_source_file c7pp00432j2.cif
_cod_data_source_block SK122re_3
_cod_depositor_comments
;
The following automatic conversions were performed:

'_atom_sites_solution_primary' value 'Other' changed to 'other'
according to
/home/data/users/saulius/crontab/automatic-downloads/rss-feeds/RSC/lib/dictionaries/cif_core.dic
dictionary named 'cif_core.dic' version 2.4.2 from 2011-04-26.

Automatic conversion script
Id: cif_fix_values 4973 2017-02-22 13:04:09Z antanas 

 Adding full bibliography for 1548955--1548966.cif.
;
_cod_original_cell_volume 3780(2)
_cod_original_sg_symbol_H-M 'P 1 21/c 1 '
_cod_original_formula_sum 'C41 H56 Cu1 F6 N2 O1 P3'
_cod_database_code 1548963
_oxdiff_exptl_absorpt_empirical_full_min 0.724
_oxdiff_exptl_absorpt_empirical_full_max 2.011
_oxdiff_exptl_absorpt_empirical_details
;
Empirical correction (ABSPACK) includes:
- Absorption correction using spherical harmonics
- Frame scaling
;

loop_
_symmetry_equiv_pos_as_xyz
x,y,z
-x,-y,-z
-x,y+1/2,-z+1/2
x,-y+1/2,z+1/2

loop_
_atom_site_label
_atom_site_type_symbol
_atom_site_fract_x
_atom_site_fract_y
_atom_site_fract_z
_atom_site_U_iso_or_equiv
_atom_site_occupancy
_atom_site_adp_type
_atom_site_refinement_flags_posn
_atom_site_refinement_flags_adp
Cu1 Cu 0.2360(2) 0.40656(7) 0.70456(5) 0.0296 1.0000 Uani . U
P2 P 0.2412(5) 0.55795(14) 0.67447(11) 0.0281 1.0000 Uani . U
C3 C 0.1146(19) 0.5976(6) 0.6238(4) 0.0317 1.0000 Uani . U
C4 C 0.082(2) 0.7008(6) 0.6219(5) 0.0500 1.0000 Uani . U
C5 C 0.009(2) 0.5516(6) 0.6479(5) 0.0424 1.0000 Uani . U
C6 C 0.112(2) 0.5644(7) 0.5572(4) 0.0496 1.0000 Uani . U
O1 O 0.4233(12) 0.4234(4) 0.6564(3) 0.0304 1.0000 Uani . U
P1 P 0.2519(5) 0.27476(14) 0.64969(11) 0.0301 1.0000 Uani . U
C13 C 0.236(2) 0.1709(7) 0.6990(6) 0.0399 1.0000 Uani . U
C14 C 0.122(3) 0.1599(8) 0.7078(7) 0.0570 1.0000 Uani . U
C15 C 0.282(2) 0.0772(5) 0.6743(5) 0.0516 1.0000 Uani . U
C16 C 0.314(2) 0.1874(6) 0.7615(4) 0.0414 1.0000 Uani . U
C17 C 0.156(2) 0.2654(7) 0.5735(5) 0.0480 1.0000 Uani . U
C18 C 0.039(3) 0.3024(7) 0.5829(6) 0.0571 1.0000 Uani . U
C19 C 0.204(2) 0.3273(7) 0.5279(5) 0.0627 1.0000 Uani . U
C20 C 0.139(2) 0.1695(6) 0.5436(5) 0.0803 1.0000 Uani . U
C25 C 0.629(2) 0.4403(6) 0.6058(4) 0.0342 1.0000 Uani D U
C30 C 0.709(2) 0.4455(6) 0.6693(5) 0.0397 1.0000 Uani D U
C31 C 0.708(2) 0.4464(7) 0.5574(5) 0.0454 1.0000 Uani D U
C32 C 0.280(2) 0.6425(6) 0.7399(5) 0.0325 1.0000 Uani . U
C33 C 0.3100(19) 0.7408(5) 0.7217(5) 0.0414 1.0000 Uani . U
C34 C 0.387(2) 0.6062(7) 0.7781(5) 0.0448 1.0000 Uani . U
C35 C 0.184(2) 0.6460(6) 0.7792(5) 0.0434 1.0000 Uani . U
P3 P -0.2080(6) 0.10447(18) 0.49240(15) 0.0579 1.0000 Uani D U
F4 F -0.2197(14) 0.1003(5) 0.4179(3) 0.0826 1.0000 Uani D U
F1 F -0.3140(14) 0.1706(4) 0.4764(3) 0.0906 1.0000 Uani D U
F3 F -0.2149(15) 0.1059(5) 0.5608(3) 0.1151 1.0000 Uani D U
F5 F -0.1231(16) 0.1847(5) 0.4924(4) 0.1370 1.0000 Uani D U
F2 F -0.1118(17) 0.0333(6) 0.5010(4) 0.1001 1.0000 Uani D U
F6 F -0.2900(15) 0.0171(4) 0.4830(4) 0.1003 1.0000 Uani D U
N1 N 0.3477(10) 0.3940(4) 0.79131(19) 0.0320 1.0000 Uani G U
C44 C 0.4631(10) 0.3931(4) 0.7992(3) 0.0449 1.0000 Uani G U
C45 C 0.5232(9) 0.4023(5) 0.8566(4) 0.0597 1.0000 Uani G U
C46 C 0.4680(11) 0.4124(5) 0.9061(2) 0.0684 1.0000 Uani G U
C47 C 0.3526(11) 0.4132(5) 0.8982(2) 0.0651 1.0000 Uani G U
C42 C 0.2925(9) 0.4041(5) 0.8408(3) 0.0375 1.0000 Uani G U
N2 N 0.1152(11) 0.3892(4) 0.7695(3) 0.0376 1.0000 Uani G U
C37 C 0.1662(10) 0.4048(5) 0.8283(3) 0.0383 1.0000 Uani G U
C38 C 0.1020(13) 0.4224(5) 0.8733(2) 0.0574 1.0000 Uani G U
C39 C -0.0130(13) 0.4244(5) 0.8596(4) 0.0696 1.0000 Uani G U
C40 C -0.0640(10) 0.4088(5) 0.8009(5) 0.0608 1.0000 Uani G U
C41 C 0.0001(11) 0.3913(4) 0.7558(3) 0.0468 1.0000 Uani G U
C11 C 0.3956(9) 0.2686(4) 0.6242(3) 0.0324 1.0000 Uani G U
C21 C 0.4311(9) 0.1933(3) 0.5966(3) 0.0410 1.0000 Uani G U
C22 C 0.5296(10) 0.1953(3) 0.5724(3) 0.0442 1.0000 Uani G U
C23 C 0.5926(9) 0.2727(4) 0.5757(3) 0.0449 1.0000 Uani G U
C24 C 0.5571(9) 0.3481(3) 0.6033(3) 0.0323 1.0000 Uani G U
C10 C 0.4586(9) 0.3460(3) 0.6276(3) 0.0292 1.0000 Uani G U
C7 C 0.3667(9) 0.5760(4) 0.6294(3) 0.0311 1.0000 Uani G U
C8 C 0.4435(9) 0.5077(3) 0.6294(3) 0.0280 1.0000 Uani G U
C26 C 0.5374(9) 0.5200(4) 0.6020(3) 0.0313 1.0000 Uani G U
C27 C 0.5546(9) 0.6008(4) 0.5746(3) 0.0390 1.0000 Uani G U
C28 C 0.4778(9) 0.6692(3) 0.5746(3) 0.0375 1.0000 Uani G U
C29 C 0.3838(9) 0.6568(3) 0.6020(3) 0.0311 1.0000 Uani G U
H41 H 0.0143 0.7097 0.5936 0.0611 1.0000 Uiso R .
H42 H 0.0710 0.7200 0.6619 0.0611 1.0000 Uiso R .
H43 H 0.1421 0.7353 0.6091 0.0611 1.0000 Uiso R .
H51 H -0.0600 0.5703 0.6229 0.0541 1.0000 Uiso R .
H52 H 0.0073 0.5697 0.6894 0.0541 1.0000 Uiso R .
H53 H 0.0153 0.4873 0.6461 0.0541 1.0000 Uiso R .
H61 H 0.0453 0.5856 0.5318 0.0567 1.0000 Uiso R .
H62 H 0.1773 0.5881 0.5424 0.0567 1.0000 Uiso R .
H63 H 0.1142 0.4997 0.5561 0.0567 1.0000 Uiso R .
H141 H 0.1162 0.1075 0.7326 0.0712 1.0000 Uiso R .
H142 H 0.0983 0.2121 0.7280 0.0712 1.0000 Uiso R .
H143 H 0.0752 0.1524 0.6689 0.0712 1.0000 Uiso R .
H151 H 0.2709 0.0295 0.7021 0.0642 1.0000 Uiso R .
H152 H 0.3609 0.0827 0.6721 0.0642 1.0000 Uiso R .
H153 H 0.2416 0.0636 0.6345 0.0642 1.0000 Uiso R .
H161 H 0.3089 0.1367 0.7879 0.0549 1.0000 Uiso R .
H162 H 0.2904 0.2409 0.7806 0.0549 1.0000 Uiso R .
H163 H 0.3898 0.1944 0.7543 0.0549 1.0000 Uiso R .
H181 H -0.0121 0.2983 0.5450 0.0703 1.0000 Uiso R .
H182 H 0.0461 0.3643 0.5955 0.0703 1.0000 Uiso R .
H183 H 0.0098 0.2676 0.6135 0.0703 1.0000 Uiso R .
H191 H 0.1580 0.3247 0.4885 0.0719 1.0000 Uiso R .
H192 H 0.2069 0.3881 0.5428 0.0719 1.0000 Uiso R .
H193 H 0.2792 0.3076 0.5244 0.0719 1.0000 Uiso R .
H201 H 0.0887 0.1741 0.5056 0.0934 1.0000 Uiso R .
H202 H 0.1073 0.1299 0.5707 0.0934 1.0000 Uiso R .
H203 H 0.2101 0.1457 0.5363 0.0934 1.0000 Uiso R .
H301 H 0.6631 0.4419 0.7013 0.0517 1.0000 Uiso R .
H302 H 0.7500 0.5011 0.6729 0.0517 1.0000 Uiso R .
H303 H 0.7602 0.3957 0.6728 0.0517 1.0000 Uiso R .
H311 H 0.6628 0.4443 0.5178 0.0586 1.0000 Uiso R .
H312 H 0.7498 0.5019 0.5619 0.0586 1.0000 Uiso R .
H313 H 0.7600 0.3966 0.5617 0.0586 1.0000 Uiso R .
H331 H 0.3285 0.7770 0.7578 0.0521 1.0000 Uiso R .
H332 H 0.2452 0.7657 0.6963 0.0521 1.0000 Uiso R .
H333 H 0.3726 0.7402 0.6995 0.0521 1.0000 Uiso R .
H341 H 0.4094 0.6463 0.8118 0.0632 1.0000 Uiso R .
H342 H 0.3717 0.5476 0.7933 0.0632 1.0000 Uiso R .
H343 H 0.4459 0.6019 0.7537 0.0632 1.0000 Uiso R .
H351 H 0.2041 0.6879 0.8121 0.0615 1.0000 Uiso R .
H352 H 0.1731 0.5873 0.7957 0.0615 1.0000 Uiso R .
H353 H 0.1153 0.6653 0.7545 0.0615 1.0000 Uiso R .
H441 H 0.5019 0.3867 0.7644 0.0562 1.0000 Uiso . .
H451 H 0.6049 0.4026 0.8620 0.0713 1.0000 Uiso . .
H461 H 0.5117 0.4192 0.9463 0.0873 1.0000 Uiso . .
H471 H 0.3154 0.4200 0.9331 0.0824 1.0000 Uiso . .
H381 H 0.1407 0.4329 0.9145 0.0754 1.0000 Uiso . .
H391 H -0.0552 0.4362 0.8913 0.0891 1.0000 Uiso . .
H401 H -0.1425 0.4100 0.7913 0.0775 1.0000 Uiso . .
H411 H -0.0342 0.3806 0.7148 0.0597 1.0000 Uiso . .
H211 H 0.3873 0.1394 0.5941 0.0502 1.0000 Uiso . .
H221 H 0.5540 0.1431 0.5524 0.0558 1.0000 Uiso . .
H231 H 0.6611 0.2747 0.5579 0.0591 1.0000 Uiso . .
H271 H 0.6198 0.6092 0.5557 0.0497 1.0000 Uiso . .
H281 H 0.4897 0.7258 0.5560 0.0469 1.0000 Uiso . .
H291 H 0.3301 0.7050 0.6024 0.0401 1.0000 Uiso . .

loop_
_atom_site_aniso_label
_atom_site_aniso_U_11
_atom_site_aniso_U_22
_atom_site_aniso_U_33
_atom_site_aniso_U_23
_atom_site_aniso_U_13
_atom_site_aniso_U_12
Cu1 0.036(3) 0.0265(5) 0.0251(6) -0.0010(4) 0.0016(8) 0.0009(8)
P2 0.032(5) 0.0220(9) 0.0284(12) 0.0004(8) -0.0004(16) -0.0012(15)
C3 0.037(6) 0.029(3) 0.026(4) 0.002(3) -0.002(4) 0.002(5)
C4 0.05(2) 0.031(4) 0.062(7) 0.007(4) -0.011(10) 0.006(5)
C5 0.033(7) 0.041(5) 0.053(6) 0.001(5) 0.006(7) 0.003(7)
C6 0.06(2) 0.059(6) 0.025(4) -0.002(4) -0.004(5) 0.001(8)
O1 0.040(5) 0.0199(19) 0.031(3) -0.0014(18) 0.007(4) 0.001(2)
P1 0.039(5) 0.0199(9) 0.0282(12) -0.0014(8) -0.0042(17) -0.0005(15)
C13 0.050(13) 0.025(3) 0.042(5) 0.003(3) 0.001(6) -0.009(6)
C14 0.054(15) 0.034(5) 0.082(9) 0.005(5) 0.008(11) -0.021(9)
C15 0.08(2) 0.020(3) 0.052(6) 0.004(3) 0.003(9) -0.005(6)
C16 0.05(2) 0.035(5) 0.034(4) 0.006(3) 0.004(8) 0.001(7)
C17 0.061(10) 0.036(4) 0.039(5) -0.008(3) -0.020(5) 0.003(6)
C18 0.047(10) 0.046(6) 0.066(8) -0.001(5) -0.029(8) -0.001(8)
C19 0.08(2) 0.068(6) 0.035(5) 0.014(5) -0.016(8) 0.018(9)
C20 0.13(3) 0.043(4) 0.049(7) -0.019(4) -0.048(9) 0.017(7)
C25 0.043(7) 0.034(3) 0.027(4) -0.002(3) 0.007(4) 0.004(3)
C30 0.038(18) 0.040(5) 0.039(4) -0.005(4) -0.001(8) -0.003(6)
C31 0.054(12) 0.043(5) 0.043(5) -0.007(4) 0.021(7) 0.002(5)
C32 0.037(14) 0.029(3) 0.030(4) -0.003(2) 0.002(4) 0.002(5)
C33 0.05(2) 0.028(3) 0.045(6) -0.010(3) 0.007(7) -0.006(5)
C34 0.035(16) 0.045(5) 0.048(6) -0.005(4) -0.012(7) -0.005(7)
C35 0.048(17) 0.034(5) 0.051(6) -0.012(4) 0.017(7) 0.000(7)
P3 0.087(10) 0.0335(14) 0.0528(16) 0.0052(12) 0.010(3) 0.015(2)
F4 0.094(19) 0.100(5) 0.051(2) -0.005(3) 0.004(5) 0.007(6)
F1 0.141(13) 0.063(3) 0.061(4) 0.004(3) -0.007(7) 0.057(6)
F3 0.20(2) 0.097(5) 0.047(3) 0.013(3) 0.012(5) 0.068(7)
F5 0.165(14) 0.102(5) 0.111(6) 0.049(5) -0.082(9) -0.066(6)
F2 0.098(14) 0.095(5) 0.101(6) -0.003(5) -0.005(8) 0.049(6)
F6 0.111(15) 0.053(3) 0.132(7) 0.023(4) 0.000(9) -0.008(5)
N1 0.039(7) 0.027(3) 0.028(2) 0.001(2) 0.000(2) -0.004(6)
C44 0.039(7) 0.046(5) 0.046(4) 0.002(5) -0.008(4) 0.004(9)
C45 0.061(11) 0.048(5) 0.058(5) -0.001(5) -0.028(6) 0.011(9)
C46 0.090(13) 0.063(6) 0.038(4) -0.004(5) -0.034(6) 0.015(11)
C47 0.092(13) 0.068(6) 0.029(3) -0.005(5) -0.012(5) 0.030(11)
C42 0.056(9) 0.031(4) 0.025(3) 0.002(4) 0.004(3) -0.005(8)
N2 0.040(6) 0.036(4) 0.038(3) 0.007(3) 0.010(3) 0.007(5)
C37 0.055(9) 0.028(4) 0.035(3) -0.001(4) 0.020(3) -0.013(8)
C38 0.082(11) 0.047(6) 0.054(5) -0.009(5) 0.042(6) -0.021(10)
C39 0.080(11) 0.055(7) 0.089(6) -0.008(7) 0.060(9) -0.013(12)
C40 0.053(10) 0.042(5) 0.097(7) 0.011(6) 0.041(7) -0.005(9)
C41 0.039(6) 0.036(5) 0.067(5) 0.010(5) 0.014(5) 0.008(8)
C11 0.046(7) 0.020(3) 0.031(5) 0.003(3) 0.003(5) 0.008(3)
C21 0.069(11) 0.022(3) 0.035(6) 0.001(3) 0.019(8) 0.005(5)
C22 0.072(12) 0.033(4) 0.032(5) -0.006(4) 0.021(8) 0.003(5)
C23 0.070(12) 0.031(3) 0.040(5) -0.002(4) 0.028(7) 0.005(5)
C24 0.036(8) 0.031(3) 0.028(5) -0.004(3) 0.000(6) 0.007(4)
C10 0.038(8) 0.026(3) 0.022(5) -0.005(3) 0.000(6) 0.005(4)
C7 0.039(7) 0.025(3) 0.030(4) 0.002(3) 0.005(5) 0.001(3)
C8 0.034(8) 0.025(3) 0.023(5) 0.002(3) -0.001(6) 0.000(4)
C26 0.039(8) 0.028(3) 0.027(5) -0.006(3) 0.005(6) -0.002(4)
C27 0.044(12) 0.038(4) 0.038(5) 0.007(4) 0.016(7) 0.004(5)
C28 0.035(13) 0.035(4) 0.042(6) 0.010(4) 0.006(7) 0.000(5)
C29 0.027(12) 0.025(3) 0.039(6) 0.004(3) -0.002(7) -0.003(5)

loop_
_atom_type_symbol
_atom_type_scat_dispersion_real
_atom_type_scat_dispersion_imag
_atom_type_scat_Cromer_Mann_a1
_atom_type_scat_Cromer_Mann_b1
_atom_type_scat_Cromer_Mann_a2
_atom_type_scat_Cromer_Mann_b2
_atom_type_scat_Cromer_Mann_a3
_atom_type_scat_Cromer_Mann_b3
_atom_type_scat_Cromer_Mann_a4
_atom_type_scat_Cromer_Mann_b4
_atom_type_scat_Cromer_Mann_c
_atom_type_scat_source
C 0.0006 0.0007 2.3100 20.8439 1.0200 10.2075 1.5886 0.5687 0.8650 51.6512 0.2156 'International Tables Vol C 4.2.6.8 and 6.1.1.4'
H 0.0000 0.0000 0.4930 10.5109 0.3229 26.1257 0.1402 3.1424 0.0408 57.7998 0.0030 'International Tables Vol C 4.2.6.8 and 6.1.1.4'
N 0.0016 0.0014 12.2126 0.0057 3.1322 9.8933 2.0125 28.9975 1.1663 0.5826 -11.5290 'International Tables Vol C 4.2.6.8 and 6.1.1.4'
O 0.0036 0.0026 3.0485 13.2771 2.2868 5.7011 1.5463 0.3239 0.8670 32.9089 0.2508 'International Tables Vol C 4.2.6.8 and 6.1.1.4'
F 0.0067 0.0045 3.5392 10.2825 2.6412 4.2944 1.5170 0.2615 1.0243 26.1476 0.2776 'International Tables Vol C 4.2.6.8 and 6.1.1.4'
P 0.0502 0.0434 6.4345 1.9067 4.1791 27.1570 1.7800 0.5260 1.4908 68.1645 1.1149 'International Tables Vol C 4.2.6.8 and 6.1.1.4'
Cu 0.2947 0.6374 13.3380 3.5828 7.1676 0.2470 5.6158 11.3966 1.6735 64.8126 1.1910 'International Tables Vol C 4.2.6.8 and 6.1.1.4'

loop_
_geom_angle_atom_site_label_1
_geom_angle_atom_site_label_2
_geom_angle_atom_site_label_3
_geom_angle
_geom_angle_publ_flag
P2 Cu1 O1 74.5(2) yes
P2 Cu1 P1 130.42(13) yes
O1 Cu1 P1 74.0(2) yes
P2 Cu1 N1 107.04(19) yes
O1 Cu1 N1 85.2(4) yes
P1 Cu1 N1 107.5(2) yes
P2 Cu1 N2 110.2(2) yes
O1 Cu1 N2 163.3(3) yes
P1 Cu1 N2 111.0(2) yes
N1 Cu1 N2 78.0(4) yes
Cu1 P2 C3 115.0(4) yes
Cu1 P2 C32 115.2(3) yes
C3 P2 C32 109.5(7) yes
Cu1 P2 C7 109.5(3) yes
C3 P2 C7 106.0(6) yes
C32 P2 C7 100.2(8) yes
P2 C3 C4 120.1(9) yes
P2 C3 C5 106.5(8) yes
C4 C3 C5 102.5(16) yes
P2 C3 C6 111.7(14) yes
C4 C3 C6 108.4(8) yes
C5 C3 C6 106.5(12) yes
C3 C4 H41 109.3 no
C3 C4 H42 109.6 no
H41 C4 H42 109.5 no
C3 C4 H43 109.5 no
H41 C4 H43 109.5 no
H42 C4 H43 109.5 no
C3 C5 H51 109.8 no
C3 C5 H52 109.3 no
H51 C5 H52 109.5 no
C3 C5 H53 109.3 no
H51 C5 H53 109.5 no
H52 C5 H53 109.5 no
C3 C6 H61 110.0 no
C3 C6 H62 108.2 no
H61 C6 H62 109.5 no
C3 C6 H63 110.1 no
H61 C6 H63 109.5 no
H62 C6 H63 109.5 no
Cu1 O1 C10 116.1(7) yes
Cu1 O1 C8 117.6(8) yes
C10 O1 C8 116.2(9) yes
Cu1 P1 C13 110.8(5) yes
Cu1 P1 C17 116.0(5) yes
C13 P1 C17 110.4(7) yes
Cu1 P1 C11 110.4(3) yes
C13 P1 C11 107.7(9) yes
C17 P1 C11 100.9(9) yes
P1 C13 C14 110.6(15) yes
P1 C13 C15 115.4(13) yes
C14 C13 C15 109.4(14) yes
P1 C13 C16 106.4(10) yes
C14 C13 C16 110.4(17) yes
C15 C13 C16 104.3(14) yes
C13 C14 H141 109.3 no
C13 C14 H142 109.6 no
H141 C14 H142 109.5 no
C13 C14 H143 109.6 no
H141 C14 H143 109.5 no
H142 C14 H143 109.5 no
C13 C15 H151 109.1 no
C13 C15 H152 109.5 no
H151 C15 H152 109.5 no
C13 C15 H153 109.8 no
H151 C15 H153 109.5 no
H152 C15 H153 109.5 no
C13 C16 H161 109.5 no
C13 C16 H162 110.2 no
H161 C16 H162 109.5 no
C13 C16 H163 108.7 no
H161 C16 H163 109.5 no
H162 C16 H163 109.5 no
P1 C17 C18 107.1(10) yes
P1 C17 C19 107.2(14) yes
C18 C17 C19 108.7(13) yes
P1 C17 C20 117.4(9) yes
C18 C17 C20 109(2) yes
C19 C17 C20 107.4(13) yes
C17 C18 H181 109.1 no
C17 C18 H182 109.4 no
H181 C18 H182 109.5 no
C17 C18 H183 109.9 no
H181 C18 H183 109.5 no
H182 C18 H183 109.5 no
C17 C19 H191 110.1 no
C17 C19 H192 109.2 no
H191 C19 H192 109.5 no
C17 C19 H193 109.1 no
H191 C19 H193 109.5 no
H192 C19 H193 109.5 no
C17 C20 H201 108.9 no
C17 C20 H202 109.1 no
H201 C20 H202 109.5 no
C17 C20 H203 110.4 no
H201 C20 H203 109.5 no
H202 C20 H203 109.5 no
C30 C25 C31 104.9(19) yes
C30 C25 C24 108.7(8) yes
C31 C25 C24 114.2(8) yes
C30 C25 C26 109.1(9) yes
C31 C25 C26 114.3(8) yes
C24 C25 C26 105.5(15) yes
C25 C30 H301 108.5 no
C25 C30 H302 110.6 no
H301 C30 H302 109.5 no
C25 C30 H303 109.2 no
H301 C30 H303 109.5 no
H302 C30 H303 109.5 no
C25 C31 H311 107.7 no
C25 C31 H312 110.3 no
H311 C31 H312 109.5 no
C25 C31 H313 110.3 no
H311 C31 H313 109.5 no
H312 C31 H313 109.5 no
P2 C32 C33 116.9(7) yes
P2 C32 C34 106.1(9) yes
C33 C32 C34 105.6(16) yes
P2 C32 C35 109.1(14) yes
C33 C32 C35 109.3(12) yes
C34 C32 C35 109.6(11) yes
C32 C33 H331 109.8 no
C32 C33 H332 108.2 no
H331 C33 H332 109.5 no
C32 C33 H333 110.4 no
H331 C33 H333 109.5 no
H332 C33 H333 109.5 no
C32 C34 H341 109.1 no
C32 C34 H342 109.2 no
H341 C34 H342 109.5 no
C32 C34 H343 110.1 no
H341 C34 H343 109.5 no
H342 C34 H343 109.5 no
C32 C35 H351 108.9 no
C32 C35 H352 109.7 no
H351 C35 H352 109.5 no
C32 C35 H353 109.8 no
H351 C35 H353 109.5 no
H352 C35 H353 109.5 no
F4 P3 F1 81.9(6) yes
F4 P3 F3 172.0(10) yes
F1 P3 F3 92.7(7) yes
F4 P3 F5 89.0(6) yes
F1 P3 F5 91.7(7) yes
F3 P3 F5 97.2(6) yes
F4 P3 F2 92.5(6) yes
F1 P3 F2 172.9(6) yes
F3 P3 F2 92.4(6) yes
F5 P3 F2 92.5(10) yes
F4 P3 F6 83.4(6) yes
F1 P3 F6 90.9(8) yes
F3 P3 F6 90.8(7) yes
F5 P3 F6 171.5(8) yes
F2 P3 F6 84.2(7) yes
Cu1 N1 C44 125.9(5) yes
Cu1 N1 C42 112.8(5) yes
C44 N1 C42 120.24(2) yes
N1 C44 C45 119.67(2) yes
N1 C44 H441 120.3 no
C45 C44 H441 120.0 no
C44 C45 C46 120.09(3) yes
C44 C45 H451 119.6 no
C46 C45 H451 120.3 no
C45 C46 C47 120.24(4) yes
C45 C46 H461 119.0 no
C47 C46 H461 120.8 no
C46 C47 C42 119.67(2) yes
C46 C47 H471 119.3 no
C42 C47 H471 121.0 no
N1 C42 C47 120.09(4) yes
N1 C42 C37 116.9(6) yes
C47 C42 C37 123.0(6) yes
Cu1 N2 C37 110.9(5) yes
Cu1 N2 C41 126.5(5) yes
C37 N2 C41 119.62(3) yes
C42 C37 N2 117.7(7) yes
C42 C37 C38 122.1(7) yes
N2 C37 C38 120.18(3) yes
C37 C38 C39 120.20(4) yes
C37 C38 H381 118.2 no
C39 C38 H381 121.6 no
C38 C39 C40 119.62(2) yes
C38 C39 H391 118.7 no
C40 C39 H391 121.7 no
C39 C40 C41 120.18(3) yes
C39 C40 H401 119.9 no
C41 C40 H401 119.9 no
C40 C41 N2 120.20(4) yes
C40 C41 H411 121.1 no
N2 C41 H411 118.7 no
P1 C11 C21 122.1(4) yes
P1 C11 C10 117.6(4) yes
C21 C11 C10 119.89(2) yes
C11 C21 C22 120.13(2) yes
C11 C21 H211 120.0 no
C22 C21 H211 119.8 no
C21 C22 C23 119.974(9) yes
C21 C22 H221 120.3 no
C23 C22 H221 119.7 no
C22 C23 C24 119.89(3) yes
C22 C23 H231 120.1 no
C24 C23 H231 120.0 no
C25 C24 C23 120.3(9) yes
C25 C24 C10 119.5(9) yes
C23 C24 C10 120.13(2) yes
O1 C10 C24 119.7(8) yes
O1 C10 C11 120.3(8) yes
C24 C10 C11 119.974(9) yes
P2 C7 C8 118.1(4) yes
P2 C7 C29 121.8(4) yes
C8 C7 C29 119.88(3) yes
O1 C8 C7 119.4(8) yes
O1 C8 C26 120.5(8) yes
C7 C8 C26 120.01(3) yes
C25 C26 C8 118.6(8) yes
C25 C26 C27 121.2(8) yes
C8 C26 C27 120.110(18) yes
C26 C27 C28 119.881(15) yes
C26 C27 H271 119.9 no
C28 C27 H271 120.2 no
C27 C28 C29 120.01(3) yes
C27 C28 H281 120.3 no
C29 C28 H281 119.7 no
C28 C29 C7 120.109(18) yes
C28 C29 H291 120.1 no
C7 C29 H291 119.7 no

loop_
_geom_bond_atom_site_label_1
_geom_bond_atom_site_label_2
_geom_bond_distance
_geom_bond_publ_flag
Cu1 P2 2.322(2) yes
Cu1 O1 2.621(14) yes
Cu1 P1 2.302(3) yes
Cu1 N1 2.152(6) yes
Cu1 N2 2.189(10) yes
P2 C3 1.823(17) yes
P2 C32 1.899(9) yes
P2 C7 1.932(12) yes
C3 C4 1.561(13) yes
C3 C5 1.59(3) yes
C3 C6 1.535(14) yes
C4 H41 0.950 no
C4 H42 0.950 no
C4 H43 0.950 no
C5 H51 0.950 no
C5 H52 0.950 no
C5 H53 0.950 no
C6 H61 0.950 no
C6 H62 0.950 no
C6 H63 0.950 no
O1 C10 1.396(9) yes
O1 C8 1.409(8) yes
P1 C13 1.895(12) yes
P1 C17 1.878(14) yes
P1 C11 1.881(12) yes
C13 C14 1.41(4) yes
C13 C15 1.60(2) yes
C13 C16 1.546(18) yes
C14 H141 0.950 no
C14 H142 0.950 no
C14 H143 0.950 no
C15 H151 0.950 no
C15 H152 0.950 no
C15 H153 0.950 no
C16 H161 0.950 no
C16 H162 0.950 no
C16 H163 0.950 no
C17 C18 1.53(4) yes
C17 C19 1.53(3) yes
C17 C20 1.553(12) yes
C18 H181 0.950 no
C18 H182 0.950 no
C18 H183 0.950 no
C19 H191 0.950 no
C19 H192 0.950 no
C19 H193 0.950 no
C20 H201 0.950 no
C20 H202 0.950 no
C20 H203 0.950 no
C25 C30 1.561(17) yes
C25 C31 1.53(3) yes
C25 C24 1.595(16) yes
C25 C26 1.590(19) yes
C30 H301 0.950 no
C30 H302 0.950 no
C30 H303 0.950 no
C31 H311 0.950 no
C31 H312 0.950 no
C31 H313 0.950 no
C32 C33 1.553(14) yes
C32 C34 1.50(3) yes
C32 C35 1.54(4) yes
C33 H331 0.950 no
C33 H332 0.950 no
C33 H333 0.950 no
C34 H341 0.950 no
C34 H342 0.950 no
C34 H343 0.950 no
C35 H351 0.950 no
C35 H352 0.950 no
C35 H353 0.950 no
P3 F4 1.618(8) yes
P3 F1 1.586(13) yes
P3 F3 1.514(9) yes
P3 F5 1.552(13) yes
P3 F2 1.540(15) yes
P3 F6 1.605(13) yes
N1 C44 1.3558(9) yes
N1 C42 1.3615(3) yes
C44 C45 1.3538(3) yes
C44 H441 0.955 no
C45 C46 1.3615(3) yes
C45 H451 0.960 no
C46 C47 1.3558(9) yes
C46 H461 0.955 no
C47 C42 1.3538(3) yes
C47 H471 0.945 no
C42 C37 1.485(14) yes
N2 C37 1.3548(3) yes
N2 C41 1.3551(9) yes
C37 C38 1.3626(4) yes
C38 C39 1.3551(9) yes
C38 H381 0.959 no
C39 C40 1.3548(3) yes
C39 H391 0.934 no
C40 C41 1.3626(4) yes
C40 H401 0.925 no
C41 H411 0.941 no
C11 C21 1.35894(14) yes
C11 C10 1.3567(3) yes
C21 C22 1.3601(7) yes
C21 H211 0.944 no
C22 C23 1.3567(3) yes
C22 H221 0.950 no
C23 C24 1.35892(14) yes
C23 H231 0.956 no
C24 C10 1.3601(7) yes
C7 C8 1.3571(4) yes
C7 C29 1.35848(8) yes
C8 C26 1.3602(7) yes
C26 C27 1.35849(8) yes
C27 C28 1.3571(4) yes
C27 H271 0.942 no
C28 C29 1.3602(7) yes
C28 H281 0.947 no
C29 H291 0.955 no

loop_
_geom_hbond_atom_site_label_D
_geom_hbond_atom_site_label_H
_geom_hbond_atom_site_label_A
_geom_hbond_angle_DHA
_geom_hbond_distance_DH
_geom_hbond_distance_HA
_geom_hbond_distance_DA
_geom_hbond_publ_flag
C15 H152 C21 121 0.95 2.55 3.144(16) yes
C16 H162 N1 137 0.95 2.35 3.115(16) yes
C33 H332 C4 135 0.95 2.52 3.257(16) yes
C33 H333 C29 127 0.95 2.48 3.144(16) yes
C34 H342 N1 157 0.95 2.27 3.171(16) yes
C34 H342 C44 137 0.95 2.51 3.271(16) yes
C34 H342 C42 168 0.95 2.59 3.527(16) yes
C44 H441 O1 126 0.96 2.46 3.122(16) yes
C21 H211 C15 127 0.94 2.48 3.144(16) yes
